data_1505503
loop_
_publ_author_name
'Lim, Choongmin'
'Kang, Ji-Eun'
'Lee, Ji-Eun'
'Shin, Seunghoon'

_publ_section_title
;
 Gold-catalyzed tandem C-C and C-O bond formation: a highly
 diastereoselective formation of cyclohex-4-ene-1,2-diol derivatives.
;
_journal_issue 18
_journal_name_full 'Organic letters'
_journal_page_first 3539
_journal_page_last 3542
_journal_paper_doi 10.1021/ol071402f
_journal_volume 9
_journal_year 2007
_chemical_formula_sum 'C17 H18 O3'
_chemical_formula_weight 270.31
_chemical_name_systematic
; 
 ? 
;
_space_group_IT_number 61
_symmetry_cell_setting orthorhombic
_symmetry_space_group_name_Hall '-P 2ac 2ab'
_symmetry_space_group_name_H-M 'P b c a'
_atom_sites_solution_hydrogens geom
_atom_sites_solution_primary direct
_atom_sites_solution_secondary difmap
_audit_creation_method SHELXTL
_cell_angle_alpha 90.00
_cell_angle_beta 90.00
_cell_angle_gamma 90.00
_cell_formula_units_Z 8
_cell_length_a 10.0439(7)
_cell_length_b 9.8777(7)
_cell_length_c 27.4151(19)
_cell_measurement_reflns_used 4604
_cell_measurement_temperature 173(2)
_cell_measurement_theta_max 28.21
_cell_measurement_theta_min 2.23
_cell_volume 2719.9(3)
_computing_cell_refinement 'Bruker SMART'
_computing_data_collection 'Bruker SMART'
_computing_data_reduction 'Bruker SAINT'
_computing_molecular_graphics 'Bruker SHELXTL'
_computing_publication_material 'Bruker SHELXTL'
_computing_structure_refinement 'Bruker SHELXTL'
_computing_structure_solution 'Bruker SHELXTL'
_diffrn_ambient_temperature 173(2)
_diffrn_measured_fraction_theta_full 0.956
_diffrn_measured_fraction_theta_max 0.956
_diffrn_measurement_device_type 'CCD area detector'
_diffrn_measurement_method 'phi and omega scans'
_diffrn_radiation_monochromator graphite
_diffrn_radiation_source 'fine-focus sealed tube'
_diffrn_radiation_type MoK\a
_diffrn_radiation_wavelength 0.71073
_diffrn_reflns_av_R_equivalents 0.0644
_diffrn_reflns_av_sigmaI/netI 0.0442
_diffrn_reflns_limit_h_max 12
_diffrn_reflns_limit_h_min -12
_diffrn_reflns_limit_k_max 12
_diffrn_reflns_limit_k_min -6
_diffrn_reflns_limit_l_max 34
_diffrn_reflns_limit_l_min -35
_diffrn_reflns_number 15962
_diffrn_reflns_theta_full 28.27
_diffrn_reflns_theta_max 28.27
_diffrn_reflns_theta_min 2.51
_exptl_absorpt_coefficient_mu 0.089
_exptl_absorpt_correction_type none
_exptl_crystal_colour colorless
_exptl_crystal_density_diffrn 1.320
_exptl_crystal_density_method 'not measured'
_exptl_crystal_description block
_exptl_crystal_F_000 1152
_exptl_crystal_size_max 0.40
_exptl_crystal_size_mid 0.20
_exptl_crystal_size_min 0.10
_refine_diff_density_max 0.379
_refine_diff_density_min -0.279
_refine_diff_density_rms 0.063
_refine_ls_extinction_method none
_refine_ls_goodness_of_fit_ref 1.150
_refine_ls_hydrogen_treatment constr
_refine_ls_matrix_type full
_refine_ls_number_parameters 181
_refine_ls_number_reflns 3227
_refine_ls_number_restraints 0
_refine_ls_restrained_S_all 1.150
_refine_ls_R_factor_all 0.0896
_refine_ls_R_factor_gt 0.0642
_refine_ls_shift/su_max 0.000
_refine_ls_shift/su_mean 0.000
_refine_ls_structure_factor_coef Fsqd
_refine_ls_weighting_details 'calc w=1/[\s^2^(Fo^2^)+(0.1000P)^2^+0.0000P] where P=(Fo^2^+2Fc^2^)/3'
_refine_ls_weighting_scheme calc
_refine_ls_wR_factor_gt 0.1605
_refine_ls_wR_factor_ref 0.1738
_reflns_number_gt 2382
_reflns_number_total 3227
_reflns_threshold_expression >2sigma(I)
_cod_data_source_file ol071402f-file003.cif
_cod_data_source_block aaa
_cod_depositor_comments
;
The following automatic conversions were performed:

'_symmetry_cell_setting' value 'Orthorhombic' changed to
'orthorhombic' according to
/home/saulius/struct/CIF-dictionaries/cif_core.dic dictionary named
'cif_core.dic' version 2.4.1 from 2010-06-29.

Automatic conversion script
Id: cif_fix_values 1715 2011-07-08 13:25:40Z adriana 
;
_cod_original_sg_symbol_H-M Pbca
_cod_database_code 1505503

loop_
_symmetry_equiv_pos_as_xyz
'x, y, z'
'-x+1/2, -y, z+1/2'
'-x, y+1/2, -z+1/2'
'x+1/2, -y+1/2, -z'
'-x, -y, -z'
'x-1/2, y, -z-1/2'
'x, -y-1/2, z-1/2'
'-x-1/2, y-1/2, z'

loop_
_atom_site_label
_atom_site_type_symbol
_atom_site_fract_x
_atom_site_fract_y
_atom_site_fract_z
_atom_site_U_iso_or_equiv
_atom_site_adp_type
_atom_site_occupancy
_atom_site_symmetry_multiplicity
_atom_site_calc_flag
_atom_site_refinement_flags
O1 O 1.09554(13) 0.01711(14) 0.54589(5) 0.0234(3) Uani 1 1 d .
O2 O 0.97549(14) -0.15671(15) 0.57435(6) 0.0313(4) Uani 1 1 d .
O3 O 0.93500(13) 0.05592(13) 0.59953(5) 0.0200(3) Uani 1 1 d .
C1 C 0.99956(18) -0.0381(2) 0.57357(7) 0.0204(4) Uani 1 1 d .
C2 C 1.09983(17) 0.16362(19) 0.55286(7) 0.0178(4) Uani 1 1 d .
H2A H 1.0915 0.2099 0.5206 0.021 Uiso 1 1 calc R
C3 C 1.23190(18) 0.2022(2) 0.57655(7) 0.0215(4) Uani 1 1 d .
H3A H 1.3027 0.1421 0.5638 0.026 Uiso 1 1 calc R
H3B H 1.2546 0.2962 0.5671 0.026 Uiso 1 1 calc R
C4 C 1.22972(18) 0.1924(2) 0.63127(7) 0.0219(4) Uani 1 1 d .
H4A H 1.3076 0.1631 0.6479 0.026 Uiso 1 1 calc R
C5 C 1.12177(17) 0.22344(19) 0.65706(7) 0.0187(4) Uani 1 1 d .
C6 C 1.00026(16) 0.27592(19) 0.62988(6) 0.0168(4) Uani 1 1 d .
H6A H 0.9212 0.2671 0.6518 0.020 Uiso 1 1 calc R
C7 C 1.01687(19) 0.4266(2) 0.61665(7) 0.0217(4) Uani 1 1 d .
H7A H 1.0241 0.4800 0.6471 0.026 Uiso 1 1 calc R
H7B H 1.1009 0.4382 0.5982 0.026 Uiso 1 1 calc R
C8 C 0.9019(2) 0.4818(2) 0.58629(8) 0.0252(5) Uani 1 1 d .
H8A H 0.9212 0.5765 0.5768 0.030 Uiso 1 1 calc R
H8B H 0.8195 0.4816 0.6061 0.030 Uiso 1 1 calc R
C9 C 0.8809(2) 0.3963(2) 0.54055(7) 0.0249(5) Uani 1 1 d .
H9A H 0.8029 0.4309 0.5223 0.030 Uiso 1 1 calc R
H9B H 0.9600 0.4040 0.5192 0.030 Uiso 1 1 calc R
C10 C 0.85832(18) 0.2484(2) 0.55369(7) 0.0200(4) Uani 1 1 d .
H10A H 0.8487 0.1946 0.5234 0.024 Uiso 1 1 calc R
H10B H 0.7747 0.2399 0.5725 0.024 Uiso 1 1 calc R
C11 C 0.97402(17) 0.19197(19) 0.58383(6) 0.0156(4) Uani 1 1 d .
C12 C 1.11989(18) 0.2195(2) 0.71125(7) 0.0216(4) Uani 1 1 d .
C13 C 1.2000(2) 0.1289(2) 0.73711(7) 0.0295(5) Uani 1 1 d .
H13A H 1.2532 0.0656 0.7198 0.035 Uiso 1 1 calc R
C14 C 1.2030(2) 0.1299(3) 0.78768(8) 0.0369(6) Uani 1 1 d .
H14A H 1.2580 0.0673 0.8046 0.044 Uiso 1 1 calc R
C15 C 1.1264(2) 0.2214(3) 0.81369(8) 0.0362(6) Uani 1 1 d .
H15A H 1.1301 0.2232 0.8483 0.043 Uiso 1 1 calc R
C16 C 1.0446(2) 0.3101(3) 0.78891(8) 0.0352(6) Uani 1 1 d .
H16A H 0.9910 0.3723 0.8066 0.042 Uiso 1 1 calc R
C17 C 1.0401(2) 0.3090(2) 0.73818(7) 0.0296(5) Uani 1 1 d .
H17A H 0.9823 0.3696 0.7216 0.036 Uiso 1 1 calc R

loop_
_atom_site_aniso_label
_atom_site_aniso_U_11
_atom_site_aniso_U_22
_atom_site_aniso_U_33
_atom_site_aniso_U_23
_atom_site_aniso_U_13
_atom_site_aniso_U_12
O1 0.0229(7) 0.0199(8) 0.0273(8) -0.0049(6) 0.0057(6) -0.0002(5)
O2 0.0290(8) 0.0192(8) 0.0457(10) -0.0004(6) -0.0003(7) -0.0020(6)
O3 0.0181(6) 0.0174(7) 0.0244(7) 0.0018(5) 0.0032(5) -0.0023(5)
C1 0.0188(9) 0.0211(10) 0.0213(9) -0.0004(8) -0.0037(7) -0.0006(7)
C2 0.0204(9) 0.0178(10) 0.0152(9) -0.0009(7) 0.0005(7) 0.0006(7)
C3 0.0139(9) 0.0275(11) 0.0229(10) -0.0030(8) 0.0044(8) -0.0006(8)
C4 0.0158(8) 0.0262(11) 0.0237(10) -0.0029(8) -0.0038(8) 0.0003(7)
C5 0.0167(9) 0.0217(10) 0.0177(9) -0.0003(7) -0.0030(7) -0.0019(7)
C6 0.0134(8) 0.0213(10) 0.0156(9) -0.0014(7) -0.0002(7) -0.0002(7)
C7 0.0228(9) 0.0201(10) 0.0221(9) -0.0040(8) -0.0010(8) -0.0007(8)
C8 0.0291(10) 0.0197(11) 0.0268(10) -0.0018(8) -0.0047(8) 0.0043(8)
C9 0.0279(10) 0.0251(12) 0.0216(10) 0.0016(8) -0.0063(8) 0.0044(8)
C10 0.0162(8) 0.0243(11) 0.0194(9) -0.0032(7) -0.0035(7) 0.0003(8)
C11 0.0139(8) 0.0169(9) 0.0159(9) 0.0014(7) 0.0004(7) -0.0043(7)
C12 0.0208(9) 0.0257(11) 0.0182(10) -0.0005(8) -0.0017(7) -0.0030(8)
C13 0.0296(11) 0.0341(13) 0.0247(11) 0.0029(9) -0.0036(9) 0.0016(9)
C14 0.0376(12) 0.0456(15) 0.0276(12) 0.0123(10) -0.0104(10) -0.0024(11)
C15 0.0438(13) 0.0490(16) 0.0160(10) 0.0025(9) -0.0026(9) -0.0145(11)
C16 0.0409(13) 0.0437(14) 0.0209(11) -0.0046(10) 0.0048(10) -0.0013(10)
C17 0.0318(11) 0.0373(13) 0.0198(10) -0.0009(9) -0.0003(9) 0.0035(9)

loop_
_atom_type_symbol
_atom_type_description
_atom_type_scat_dispersion_real
_atom_type_scat_dispersion_imag
_atom_type_scat_source
C C 0.0033 0.0016 'International Tables Vol C Tables 4.2.6.8 and 6.1.1.4'
H H 0.0000 0.0000 'International Tables Vol C Tables 4.2.6.8 and 6.1.1.4'
O O 0.0106 0.0060 'International Tables Vol C Tables 4.2.6.8 and 6.1.1.4'

loop_
_geom_angle_atom_site_label_1
_geom_angle_atom_site_label_2
_geom_angle_atom_site_label_3
_geom_angle
C1 O1 C2 110.47(14)
C1 O3 C11 110.54(14)
O2 C1 O3 124.91(18)
O2 C1 O1 123.57(18)
O3 C1 O1 111.52(16)
O1 C2 C3 109.21(15)
O1 C2 C11 103.12(14)
C3 C2 C11 115.53(15)
C4 C3 C2 113.32(15)
C5 C4 C3 121.82(17)
C4 C5 C12 122.39(17)
C4 C5 C6 118.17(17)
C12 C5 C6 119.25(15)
C5 C6 C11 110.92(15)
C5 C6 C7 110.95(15)
C11 C6 C7 110.32(15)
C8 C7 C6 113.10(16)
C7 C8 C9 110.80(17)
C10 C9 C8 110.94(16)
C9 C10 C11 111.36(15)
O3 C11 C10 106.84(14)
O3 C11 C6 107.48(14)
C10 C11 C6 112.20(15)
O3 C11 C2 102.34(14)
C10 C11 C2 112.91(15)
C6 C11 C2 114.16(14)
C13 C12 C17 117.74(18)
C13 C12 C5 121.15(18)
C17 C12 C5 121.09(18)
C14 C13 C12 121.0(2)
C15 C14 C13 120.5(2)
C16 C15 C14 119.5(2)
C15 C16 C17 120.4(2)
C16 C17 C12 120.8(2)

loop_
_geom_bond_atom_site_label_1
_geom_bond_atom_site_label_2
_geom_bond_distance
O1 C1 1.343(2)
O1 C2 1.460(2)
O2 C1 1.197(2)
O3 C1 1.338(2)
O3 C11 1.464(2)
C2 C3 1.525(2)
C2 C11 1.548(2)
C3 C4 1.503(3)
C4 C5 1.330(3)
C5 C12 1.486(3)
C5 C6 1.521(2)
C6 C11 1.533(2)
C6 C7 1.541(3)
C7 C8 1.524(3)
C8 C9 1.526(3)
C9 C10 1.522(3)
C10 C11 1.531(2)
C12 C13 1.396(3)
C12 C17 1.404(3)
C13 C14 1.387(3)
C14 C15 1.385(4)
C15 C16 1.380(3)
C16 C17 1.391(3)
